data_1518687
loop_
_publ_author_name
'Tominaga, Masahide'
'Kunitomi, Nobuto'
'Katagiri, Kosuke'
'Itoh, Tsutomu'

_publ_section_title
;
 Adamantane-based oxacyclophanes containing pyrazines: synthesis, crystal
 structure, and self-assembly behavior.
;
_journal_issue 4
_journal_name_full 'Organic letters'
_journal_page_first 786
_journal_page_last 789
_journal_paper_doi 10.1021/ol503466e
_journal_volume 17
_journal_year 2015
_chemical_formula_sum 'C63 H70 N4 O16'
_chemical_formula_weight 1139.23
_chemical_name_systematic
; 
 ? 
;
_space_group_IT_number 2
_symmetry_cell_setting triclinic
_symmetry_space_group_name_Hall '-P 1'
_symmetry_space_group_name_H-M 'P -1'
_atom_sites_solution_hydrogens geom
_atom_sites_solution_primary direct
_atom_sites_solution_secondary difmap
_audit_creation_method SHELXL-97
_cell_angle_alpha 108.726(4)
_cell_angle_beta 98.537(4)
_cell_angle_gamma 94.981(4)
_cell_formula_units_Z 2
_cell_length_a 11.120(3)
_cell_length_b 14.029(4)
_cell_length_c 20.020(6)
_cell_measurement_reflns_used 4384
_cell_measurement_temperature 100
_cell_measurement_theta_max 26.39
_cell_measurement_theta_min 2.18
_cell_volume 2894.8(14)
_computing_cell_refinement 'APEX2 (Bruker AXS, 2006)'
_computing_data_collection 'APEX2 (Bruker AXS, 2006)'
_computing_data_reduction 'SAINT (Bruker AXS, 2004)'
_computing_molecular_graphics 'XSHEL (Bruker AXS,2002)'
_computing_publication_material 'XCIF (Bruker AXS, 2001)'
_computing_structure_refinement 'SHELXL-97 (Sheldrick, 1997)'
_computing_structure_solution 'SHELXS-97 (Sheldrick, 1997)'
_diffrn_ambient_temperature 100
_diffrn_detector_area_resol_mean 8.333
_diffrn_measured_fraction_theta_full 0.971
_diffrn_measured_fraction_theta_max 0.896
_diffrn_measurement_device_type 'Bruker APEXII CCD area detector'
_diffrn_measurement_method 'phi and omega scans'
_diffrn_radiation_monochromator graphite
_diffrn_radiation_source 'sealed tube'
_diffrn_radiation_type MoK\a
_diffrn_radiation_wavelength 0.71073
_diffrn_reflns_av_R_equivalents 0.0425
_diffrn_reflns_av_sigmaI/netI 0.0640
_diffrn_reflns_limit_h_max 13
_diffrn_reflns_limit_h_min -13
_diffrn_reflns_limit_k_max 17
_diffrn_reflns_limit_k_min -16
_diffrn_reflns_limit_l_max 25
_diffrn_reflns_limit_l_min -25
_diffrn_reflns_number 28174
_diffrn_reflns_theta_full 25.50
_diffrn_reflns_theta_max 26.55
_diffrn_reflns_theta_min 1.09
_exptl_absorpt_coefficient_mu 0.094
_exptl_absorpt_correction_T_max 0.9953
_exptl_absorpt_correction_T_min 0.9814
_exptl_absorpt_correction_type empirical
_exptl_absorpt_process_details
;
SADABS Sheldrick 1996
;
_exptl_crystal_colour colorless
_exptl_crystal_density_diffrn 1.307
_exptl_crystal_density_method 'not measured'
_exptl_crystal_description prismatic
_exptl_crystal_F_000 1208
_exptl_crystal_size_max 0.20
_exptl_crystal_size_mid 0.15
_exptl_crystal_size_min 0.05
_refine_diff_density_max 1.111
_refine_diff_density_min -0.969
_refine_diff_density_rms 0.065
_refine_ls_extinction_method none
_refine_ls_goodness_of_fit_ref 1.049
_refine_ls_hydrogen_treatment constr
_refine_ls_matrix_type full
_refine_ls_number_parameters 758
_refine_ls_number_reflns 10805
_refine_ls_number_restraints 0
_refine_ls_restrained_S_all 1.049
_refine_ls_R_factor_all 0.1056
_refine_ls_R_factor_gt 0.0618
_refine_ls_shift/su_max 0.001
_refine_ls_shift/su_mean 0.000
_refine_ls_structure_factor_coef Fsqd
_refine_ls_weighting_details 'calc w=1/[\s^2^(Fo^2^)+(0.0843P)^2^+1.7002P] where P=(Fo^2^+2Fc^2^)/3'
_refine_ls_weighting_scheme calc
_refine_ls_wR_factor_gt 0.1532
_refine_ls_wR_factor_ref 0.1783
_reflns_number_gt 6874
_reflns_number_total 10805
_reflns_threshold_expression >2sigma(I)
_cod_data_source_file ol503466e_si_003.cif
_cod_data_source_block 2b
_cod_depositor_comments
;
The following automatic conversions were performed:

'_symmetry_cell_setting' value 'Triclinic' changed to 'triclinic'
according to
/usr/data/users/saulius/crontab/automatic-downloads/rss-feeds/ACS/lib/dictionaries/cif_core.dic
dictionary named 'cif_core.dic' version 2.4.2 from 2011-04-26.

Automatic conversion script
Id: cif_fix_values 3008 2015-01-20 13:52:24Z robertas 

 Adding full bibliography for 1518685--1518687.cif.
;
_cod_original_sg_symbol_H-M 'P-1   '
_cod_database_code 1518687

loop_
_symmetry_equiv_pos_as_xyz
'x, y, z'
'-x, -y, -z'

loop_
_atom_site_label
_atom_site_type_symbol
_atom_site_fract_x
_atom_site_fract_y
_atom_site_fract_z
_atom_site_U_iso_or_equiv
_atom_site_adp_type
_atom_site_occupancy
_atom_site_symmetry_multiplicity
_atom_site_calc_flag
_atom_site_refinement_flags
N1 N 0.7972(2) 0.65192(17) 0.34978(12) 0.0193(5) Uani 1 1 d .
N2 N 1.0189(2) 0.77925(18) 0.41835(13) 0.0241(6) Uani 1 1 d .
C29 C 0.3960(3) 0.0946(2) 0.12698(16) 0.0218(7) Uani 1 1 d .
H29 H 0.4191 0.1577 0.1653 0.026 Uiso 1 1 calc R
C26 C 0.3255(3) -0.0908(2) 0.01562(16) 0.0226(7) Uani 1 1 d .
O2 O 0.81574(18) 0.69549(14) 0.24824(10) 0.0244(5) Uani 1 1 d .
O6 O 0.58549(19) 0.71781(15) 0.26954(11) 0.0285(5) Uani 1 1 d .
O1 O 0.79488(18) 0.61130(15) 0.45346(10) 0.0247(5) Uani 1 1 d .
O3 O 0.72043(18) 0.42821(16) 0.34843(11) 0.0298(5) Uani 1 1 d .
O5 O 0.86383(18) 0.53012(15) 0.15103(11) 0.0271(5) Uani 1 1 d .
O4 O 0.63455(19) 0.72425(15) 0.51176(11) 0.0314(5) Uani 1 1 d .
N3 N 0.2162(2) -0.14860(17) 0.16777(13) 0.0222(6) Uani 1 1 d .
N4 N 0.1695(2) -0.35818(18) 0.14098(14) 0.0301(6) Uani 1 1 d .
O8 O 0.06405(18) -0.12935(14) 0.23885(11) 0.0252(5) Uani 1 1 d .
O7 O 0.36803(19) -0.18129(14) 0.09737(11) 0.0272(5) Uani 1 1 d .
O10 O 0.44351(19) -0.00324(15) 0.20681(11) 0.0281(5) Uani 1 1 d .
O11 O 0.01089(19) -0.05164(14) 0.13286(10) 0.0256(5) Uani 1 1 d .
O12 O 0.1390(2) -0.00907(15) 0.37471(11) 0.0301(5) Uani 1 1 d .
O9 O 0.2890(2) -0.18500(14) -0.03549(11) 0.0286(5) Uani 1 1 d .
C2 C 0.9610(3) 0.7237(2) 0.45072(16) 0.0232(7) Uani 1 1 d .
H2 H 0.9962 0.7261 0.4976 0.028 Uiso 1 1 calc R
C5 C 0.6690(3) 0.5740(2) 0.42870(15) 0.0214(6) Uani 1 1 d .
C8 C 0.4180(3) 0.5004(2) 0.38757(15) 0.0192(6) Uani 1 1 d .
C4 C 0.8584(3) 0.7054(2) 0.31793(15) 0.0185(6) Uani 1 1 d .
C10 C 0.5843(3) 0.6317(2) 0.46118(15) 0.0222(7) Uani 1 1 d .
C7 C 0.5047(3) 0.4445(2) 0.35491(16) 0.0234(7) Uani 1 1 d .
H7 H 0.4776 0.3809 0.3177 0.028 Uiso 1 1 calc R
C9 C 0.4597(3) 0.5946(2) 0.44156(15) 0.0232(7) Uani 1 1 d .
H9 H 0.4025 0.6333 0.4649 0.028 Uiso 1 1 calc R
C3 C 0.9668(3) 0.7711(2) 0.35177(16) 0.0225(7) Uani 1 1 d .
H3 H 1.0041 0.8105 0.3276 0.027 Uiso 1 1 calc R
C6 C 0.6295(3) 0.4806(2) 0.37587(15) 0.0218(6) Uani 1 1 d .
C1 C 0.8503(3) 0.6631(2) 0.41614(15) 0.0189(6) Uani 1 1 d .
C12 C 0.5519(3) 0.7849(3) 0.5464(2) 0.0542(11) Uani 1 1 d .
H12A H 0.4940 0.8005 0.5108 0.081 Uiso 1 1 calc R
H12B H 0.5979 0.8484 0.5815 0.081 Uiso 1 1 calc R
H12C H 0.5064 0.7480 0.5711 0.081 Uiso 1 1 calc R
C11 C 0.6862(3) 0.3525(3) 0.27946(18) 0.0425(9) Uani 1 1 d .
H11A H 0.6321 0.2954 0.2823 0.064 Uiso 1 1 calc R
H11B H 0.7599 0.3283 0.2625 0.064 Uiso 1 1 calc R
H11C H 0.6427 0.3813 0.2459 0.064 Uiso 1 1 calc R
C13 C 0.7182(3) 0.6178(2) 0.20890(15) 0.0214(7) Uani 1 1 d .
C15 C 0.6462(3) 0.4574(2) 0.11424(15) 0.0204(6) Uani 1 1 d .
H15 H 0.6628 0.3991 0.0786 0.024 Uiso 1 1 calc R
C17 C 0.5018(3) 0.5530(2) 0.17697(16) 0.0222(7) Uani 1 1 d .
H17 H 0.4201 0.5596 0.1846 0.027 Uiso 1 1 calc R
C14 C 0.7424(3) 0.5325(2) 0.15637(15) 0.0210(6) Uani 1 1 d .
C16 C 0.5250(3) 0.4669(2) 0.12386(15) 0.0204(6) Uani 1 1 d .
C18 C 0.5982(3) 0.6292(2) 0.21873(16) 0.0233(7) Uani 1 1 d .
C19 C 0.8926(3) 0.4550(2) 0.09037(17) 0.0304(7) Uani 1 1 d .
H19A H 0.8758 0.3876 0.0945 0.046 Uiso 1 1 calc R
H19B H 0.9797 0.4693 0.0886 0.046 Uiso 1 1 calc R
H19C H 0.8421 0.4565 0.0463 0.046 Uiso 1 1 calc R
C20 C 0.4727(3) 0.7230(3) 0.29617(19) 0.0417(9) Uani 1 1 d .
H20A H 0.4055 0.7212 0.2579 0.063 Uiso 1 1 calc R
H20B H 0.4798 0.7864 0.3366 0.063 Uiso 1 1 calc R
H20C H 0.4557 0.6650 0.3122 0.063 Uiso 1 1 calc R
C35 C 0.0639(3) 0.1222(2) 0.21741(15) 0.0201(6) Uani 1 1 d .
H35 H 0.0463 0.1499 0.1802 0.024 Uiso 1 1 calc R
C36 C 0.1000(2) 0.1870(2) 0.28828(15) 0.0171(6) Uani 1 1 d .
C27 C 0.3240(3) 0.0003(2) 0.00150(16) 0.0221(7) Uani 1 1 d .
H27 H 0.2999 -0.0014 -0.0465 0.027 Uiso 1 1 calc R
C33 C 0.0814(3) -0.0244(2) 0.25417(16) 0.0207(6) Uani 1 1 d .
C34 C 0.0534(3) 0.0171(2) 0.20051(15) 0.0210(6) Uani 1 1 d .
C25 C 0.3627(3) -0.0883(2) 0.08545(16) 0.0219(7) Uani 1 1 d .
C37 C 0.1246(3) 0.1442(2) 0.34262(16) 0.0204(6) Uani 1 1 d .
H37 H 0.1477 0.1872 0.3913 0.025 Uiso 1 1 calc R
C21 C 0.2775(3) -0.2146(2) 0.12768(15) 0.0217(6) Uani 1 1 d .
C28 C 0.3573(3) 0.0937(2) 0.05688(16) 0.0197(6) Uani 1 1 d .
C23 C 0.1061(3) -0.2935(2) 0.18139(17) 0.0273(7) Uani 1 1 d .
H23 H 0.0432 -0.3187 0.2013 0.033 Uiso 1 1 calc R
C30 C 0.4009(3) 0.0035(2) 0.14107(16) 0.0223(7) Uani 1 1 d .
C22 C 0.2568(3) -0.3176(2) 0.11465(17) 0.0266(7) Uani 1 1 d .
H22 H 0.3052 -0.3607 0.0865 0.032 Uiso 1 1 calc R
C24 C 0.1315(3) -0.1898(2) 0.19453(15) 0.0224(7) Uani 1 1 d .
C38 C 0.0440(3) -0.0218(2) 0.07581(16) 0.0294(7) Uani 1 1 d .
H38A H -0.0117 0.0238 0.0648 0.044 Uiso 1 1 calc R
H38B H 0.0379 -0.0823 0.0332 0.044 Uiso 1 1 calc R
H38C H 0.1285 0.0135 0.0901 0.044 Uiso 1 1 calc R
C39 C 0.1424(4) 0.0478(2) 0.44871(17) 0.0404(9) Uani 1 1 d .
H39A H 0.2139 0.1011 0.4663 0.061 Uiso 1 1 calc R
H39B H 0.1486 0.0022 0.4769 0.061 Uiso 1 1 calc R
H39C H 0.0672 0.0789 0.4536 0.061 Uiso 1 1 calc R
C31 C 0.2546(3) -0.1886(2) -0.10816(17) 0.0336(8) Uani 1 1 d .
H31A H 0.1829 -0.1535 -0.1124 0.050 Uiso 1 1 calc R
H31B H 0.2342 -0.2597 -0.1399 0.050 Uiso 1 1 calc R
H31C H 0.3232 -0.1552 -0.1219 0.050 Uiso 1 1 calc R
C32 C 0.4330(3) 0.0795(3) 0.26848(17) 0.0375(8) Uani 1 1 d .
H32A H 0.4925 0.1384 0.2736 0.056 Uiso 1 1 calc R
H32B H 0.4498 0.0599 0.3113 0.056 Uiso 1 1 calc R
H32C H 0.3497 0.0972 0.2629 0.056 Uiso 1 1 calc R
C45 C 0.2543(2) 0.3446(2) 0.33823(15) 0.0181(6) Uani 1 1 d .
H45A H 0.3034 0.3140 0.3015 0.022 Uiso 1 1 calc R
H45B H 0.2807 0.3242 0.3805 0.022 Uiso 1 1 calc R
C47 C 0.0643(3) 0.4685(2) 0.38660(16) 0.0227(7) Uani 1 1 d .
H47 H 0.0152 0.4992 0.4240 0.027 Uiso 1 1 calc R
C44 C 0.1168(2) 0.3029(2) 0.30760(15) 0.0183(6) Uani 1 1 d .
C49 C 0.0252(3) 0.4998(2) 0.32095(16) 0.0252(7) Uani 1 1 d .
H49A H -0.0634 0.4758 0.3014 0.030 Uiso 1 1 calc R
H49B H 0.0389 0.5748 0.3349 0.030 Uiso 1 1 calc R
C40 C 0.2802(3) 0.4620(2) 0.36073(15) 0.0184(6) Uani 1 1 d .
C46 C 0.2014(3) 0.5080(2) 0.41714(15) 0.0206(6) Uani 1 1 d .
H46A H 0.2266 0.4895 0.4604 0.025 Uiso 1 1 calc R
H46B H 0.2152 0.5831 0.4315 0.025 Uiso 1 1 calc R
C48 C 0.0417(3) 0.3522(2) 0.36568(16) 0.0207(6) Uani 1 1 d .
H48A H -0.0469 0.3271 0.3470 0.025 Uiso 1 1 calc R
H48B H 0.0664 0.3328 0.4086 0.025 Uiso 1 1 calc R
C43 C 0.0782(3) 0.3362(2) 0.24232(15) 0.0209(6) Uani 1 1 d .
H43A H -0.0100 0.3110 0.2221 0.025 Uiso 1 1 calc R
H43B H 0.1260 0.3060 0.2048 0.025 Uiso 1 1 calc R
C42 C 0.1003(3) 0.4533(2) 0.26397(16) 0.0223(7) Uani 1 1 d .
H42 H 0.0745 0.4731 0.2208 0.027 Uiso 1 1 calc R
C41 C 0.2376(3) 0.4923(2) 0.29409(16) 0.0216(6) Uani 1 1 d .
H41A H 0.2520 0.5672 0.3075 0.026 Uiso 1 1 calc R
H41B H 0.2861 0.4631 0.2567 0.026 Uiso 1 1 calc R
C55 C 0.4409(3) 0.2817(2) 0.08920(15) 0.0201(6) Uani 1 1 d .
H55A H 0.5223 0.2644 0.0791 0.024 Uiso 1 1 calc R
H55B H 0.4407 0.2911 0.1404 0.024 Uiso 1 1 calc R
C50 C 0.4209(3) 0.3826(2) 0.07573(15) 0.0204(6) Uani 1 1 d .
C59 C 0.3412(3) 0.1810(2) -0.03788(16) 0.0243(7) Uani 1 1 d .
H59A H 0.4213 0.1628 -0.0499 0.029 Uiso 1 1 calc R
H59B H 0.2762 0.1252 -0.0692 0.029 Uiso 1 1 calc R
C51 C 0.2929(3) 0.4064(2) 0.09109(17) 0.0261(7) Uani 1 1 d .
H51A H 0.2909 0.4167 0.1422 0.031 Uiso 1 1 calc R
H51B H 0.2774 0.4701 0.0822 0.031 Uiso 1 1 calc R
C57 C 0.4207(3) 0.3666(2) -0.00412(16) 0.0250(7) Uani 1 1 d .
H57A H 0.4067 0.4301 -0.0137 0.030 Uiso 1 1 calc R
H57B H 0.5016 0.3498 -0.0156 0.030 Uiso 1 1 calc R
C54 C 0.3407(3) 0.1930(2) 0.04187(15) 0.0201(6) Uani 1 1 d .
C56 C 0.3192(3) 0.2798(2) -0.05179(17) 0.0280(7) Uani 1 1 d .
H56 H 0.3208 0.2701 -0.1033 0.034 Uiso 1 1 calc R
C53 C 0.2150(3) 0.2213(2) 0.05810(17) 0.0255(7) Uani 1 1 d .
H53A H 0.1494 0.1654 0.0278 0.031 Uiso 1 1 calc R
H53B H 0.2124 0.2306 0.1090 0.031 Uiso 1 1 calc R
C58 C 0.1934(3) 0.3046(2) -0.03625(18) 0.0361(8) Uani 1 1 d .
H58A H 0.1288 0.2483 -0.0673 0.043 Uiso 1 1 calc R
H58B H 0.1768 0.3673 -0.0463 0.043 Uiso 1 1 calc R
C52 C 0.1920(3) 0.3197(2) 0.04342(18) 0.0308(8) Uani 1 1 d .
H52 H 0.1102 0.3371 0.0545 0.037 Uiso 1 1 calc R
C60 C 0.7535(4) 0.0266(4) 0.2952(3) 0.0767(16) Uani 1 1 d .
C62 C 0.7665(7) -0.0169(5) 0.3559(3) 0.131(3) Uani 1 1 d .
H62A H 0.7774 0.0386 0.4020 0.196 Uiso 1 1 calc R
H62B H 0.8381 -0.0530 0.3548 0.196 Uiso 1 1 calc R
H62C H 0.6923 -0.0642 0.3501 0.196 Uiso 1 1 calc R
C61 C 0.7412(5) -0.0567(4) 0.2264(3) 0.0961(18) Uani 1 1 d .
H61A H 0.6606 -0.0983 0.2155 0.144 Uiso 1 1 calc R
H61B H 0.8060 -0.0990 0.2298 0.144 Uiso 1 1 calc R
H61C H 0.7488 -0.0284 0.1882 0.144 Uiso 1 1 calc R
O13 O 0.7553(4) 0.1102(3) 0.3020(4) 0.162(3) Uani 1 1 d .
C63 C 0.1153(3) 0.0389(2) 0.32553(15) 0.0214(6) Uani 1 1 d .
O14 O 0.2763(3) 0.8199(3) 0.4745(2) 0.1122(14) Uani 1 1 d .
O15 O 0.7532(4) 0.2682(3) 0.4227(2) 0.1208(15) Uani 1 1 d .
O16 O 0.4448(12) 0.9508(6) 0.4333(5) 0.328(6) Uani 1 1 d .

loop_
_atom_site_aniso_label
_atom_site_aniso_U_11
_atom_site_aniso_U_22
_atom_site_aniso_U_33
_atom_site_aniso_U_23
_atom_site_aniso_U_13
_atom_site_aniso_U_12
N1 0.0204(13) 0.0176(12) 0.0207(13) 0.0073(10) 0.0051(10) 0.0015(10)
N2 0.0262(14) 0.0186(13) 0.0252(14) 0.0060(11) 0.0046(11) -0.0030(11)
C29 0.0213(16) 0.0155(14) 0.0292(17) 0.0085(13) 0.0064(13) -0.0003(12)
C26 0.0235(16) 0.0156(15) 0.0302(17) 0.0065(13) 0.0115(13) 0.0035(12)
O2 0.0267(12) 0.0216(11) 0.0221(11) 0.0089(9) -0.0014(9) -0.0067(9)
O6 0.0296(12) 0.0220(11) 0.0314(12) 0.0052(10) 0.0083(10) 0.0011(9)
O1 0.0204(11) 0.0313(12) 0.0227(11) 0.0139(9) 0.0009(9) -0.0074(9)
O3 0.0189(11) 0.0323(12) 0.0306(12) 0.0009(10) 0.0052(9) 0.0011(9)
O5 0.0210(12) 0.0286(12) 0.0304(12) 0.0101(10) 0.0030(9) -0.0005(9)
O4 0.0303(13) 0.0220(11) 0.0314(13) -0.0005(10) -0.0020(10) -0.0011(9)
N3 0.0283(14) 0.0152(12) 0.0251(14) 0.0084(11) 0.0089(11) 0.0012(10)
N4 0.0377(16) 0.0189(13) 0.0354(16) 0.0084(12) 0.0141(13) 0.0030(12)
O8 0.0328(12) 0.0141(10) 0.0295(12) 0.0060(9) 0.0144(10) -0.0010(9)
O7 0.0323(12) 0.0197(11) 0.0403(13) 0.0178(10) 0.0193(10) 0.0096(9)
O10 0.0362(13) 0.0246(11) 0.0278(12) 0.0140(10) 0.0065(10) 0.0060(9)
O11 0.0314(12) 0.0199(11) 0.0214(11) 0.0036(9) 0.0045(9) -0.0037(9)
O12 0.0494(14) 0.0197(11) 0.0241(12) 0.0096(9) 0.0099(10) 0.0066(10)
O9 0.0406(13) 0.0161(11) 0.0290(12) 0.0057(9) 0.0098(10) 0.0045(9)
C2 0.0239(17) 0.0230(16) 0.0206(16) 0.0065(13) 0.0032(13) -0.0014(13)
C5 0.0165(15) 0.0241(16) 0.0235(16) 0.0117(13) -0.0002(12) -0.0048(12)
C8 0.0202(15) 0.0175(15) 0.0205(15) 0.0087(12) 0.0028(12) -0.0006(12)
C4 0.0218(16) 0.0142(14) 0.0193(15) 0.0056(12) 0.0043(12) 0.0019(12)
C10 0.0281(17) 0.0163(15) 0.0195(16) 0.0065(12) -0.0006(13) -0.0040(13)
C7 0.0238(17) 0.0178(15) 0.0267(17) 0.0053(13) 0.0062(13) -0.0015(12)
C9 0.0253(17) 0.0199(15) 0.0232(16) 0.0070(13) 0.0028(13) 0.0019(13)
C3 0.0254(17) 0.0160(15) 0.0272(17) 0.0091(13) 0.0065(13) -0.0014(12)
C6 0.0215(16) 0.0215(15) 0.0222(16) 0.0075(13) 0.0052(13) 0.0008(12)
C1 0.0184(15) 0.0169(14) 0.0220(16) 0.0073(12) 0.0058(12) 0.0003(12)
C12 0.038(2) 0.035(2) 0.060(3) -0.0185(19) -0.0046(19) 0.0080(17)
C11 0.0262(19) 0.047(2) 0.038(2) -0.0084(17) 0.0057(16) 0.0060(16)
C13 0.0252(17) 0.0178(15) 0.0204(16) 0.0097(13) -0.0002(13) -0.0053(12)
C15 0.0232(16) 0.0159(14) 0.0229(16) 0.0092(12) 0.0022(13) 0.0005(12)
C17 0.0211(16) 0.0195(15) 0.0287(17) 0.0123(13) 0.0044(13) 0.0020(12)
C14 0.0207(16) 0.0218(15) 0.0244(16) 0.0145(13) 0.0022(13) 0.0010(12)
C16 0.0229(16) 0.0178(15) 0.0231(16) 0.0123(13) 0.0014(13) 0.0005(12)
C18 0.0299(18) 0.0178(15) 0.0242(17) 0.0115(13) 0.0040(13) -0.0005(13)
C19 0.0276(18) 0.0234(17) 0.040(2) 0.0091(15) 0.0081(15) 0.0035(14)
C20 0.034(2) 0.041(2) 0.040(2) -0.0012(17) 0.0112(17) -0.0005(16)
C35 0.0199(15) 0.0177(15) 0.0233(16) 0.0085(13) 0.0039(12) 0.0002(12)
C36 0.0148(14) 0.0157(14) 0.0205(15) 0.0050(12) 0.0056(12) 0.0008(11)
C27 0.0242(16) 0.0204(15) 0.0229(16) 0.0077(13) 0.0069(13) 0.0035(12)
C33 0.0224(16) 0.0103(14) 0.0301(17) 0.0064(13) 0.0101(13) -0.0006(11)
C34 0.0208(16) 0.0168(15) 0.0226(16) 0.0031(13) 0.0060(12) -0.0011(12)
C25 0.0252(16) 0.0134(14) 0.0348(18) 0.0137(13) 0.0143(14) 0.0064(12)
C37 0.0223(16) 0.0160(14) 0.0219(16) 0.0047(12) 0.0060(12) 0.0004(12)
C21 0.0262(17) 0.0176(15) 0.0240(16) 0.0090(13) 0.0083(13) 0.0041(13)
C28 0.0174(15) 0.0157(14) 0.0297(17) 0.0112(13) 0.0083(13) 0.0018(11)
C23 0.0320(18) 0.0180(15) 0.0333(18) 0.0096(14) 0.0116(15) -0.0014(13)
C30 0.0218(16) 0.0233(16) 0.0272(17) 0.0143(14) 0.0075(13) 0.0041(12)
C22 0.0310(18) 0.0198(16) 0.0326(18) 0.0101(14) 0.0120(14) 0.0075(13)
C24 0.0288(17) 0.0163(15) 0.0236(16) 0.0071(13) 0.0088(13) 0.0037(13)
C38 0.0370(19) 0.0292(17) 0.0217(17) 0.0088(14) 0.0059(14) 0.0011(15)
C39 0.069(3) 0.0237(18) 0.0255(18) 0.0087(15) 0.0043(18) -0.0010(17)
C31 0.041(2) 0.0219(17) 0.034(2) 0.0053(15) 0.0039(16) 0.0057(15)
C32 0.052(2) 0.0324(19) 0.0282(19) 0.0097(15) 0.0068(17) 0.0095(17)
C45 0.0176(15) 0.0168(14) 0.0195(15) 0.0059(12) 0.0038(12) -0.0003(11)
C47 0.0230(16) 0.0148(14) 0.0301(17) 0.0049(13) 0.0108(13) 0.0024(12)
C44 0.0169(15) 0.0139(14) 0.0232(16) 0.0056(12) 0.0035(12) 0.0000(11)
C49 0.0184(16) 0.0191(15) 0.0386(19) 0.0099(14) 0.0057(14) 0.0045(12)
C40 0.0182(15) 0.0145(14) 0.0215(15) 0.0053(12) 0.0048(12) -0.0009(11)
C46 0.0241(16) 0.0133(14) 0.0230(16) 0.0040(12) 0.0067(13) 0.0005(12)
C48 0.0185(15) 0.0172(15) 0.0268(17) 0.0075(13) 0.0063(13) 0.0014(12)
C43 0.0184(15) 0.0196(15) 0.0228(16) 0.0061(13) 0.0017(12) -0.0003(12)
C42 0.0243(16) 0.0182(15) 0.0254(16) 0.0104(13) 0.0026(13) 0.0008(12)
C41 0.0223(16) 0.0183(15) 0.0271(17) 0.0104(13) 0.0078(13) 0.0015(12)
C55 0.0216(16) 0.0190(15) 0.0232(16) 0.0125(13) 0.0039(13) 0.0016(12)
C50 0.0226(16) 0.0163(14) 0.0237(16) 0.0105(13) 0.0014(13) 0.0001(12)
C59 0.0274(17) 0.0166(15) 0.0275(17) 0.0091(13) 0.0010(13) -0.0024(13)
C51 0.0230(17) 0.0171(15) 0.0376(19) 0.0100(14) 0.0026(14) 0.0022(12)
C57 0.0289(17) 0.0199(15) 0.0275(17) 0.0131(13) 0.0007(14) -0.0028(13)
C54 0.0224(16) 0.0155(14) 0.0250(16) 0.0099(13) 0.0060(13) 0.0020(12)
C56 0.0359(19) 0.0208(16) 0.0246(17) 0.0121(14) -0.0057(14) -0.0079(14)
C53 0.0212(16) 0.0186(15) 0.0358(19) 0.0085(14) 0.0056(14) -0.0004(12)
C58 0.037(2) 0.0192(16) 0.047(2) 0.0150(16) -0.0137(16) -0.0025(14)
C52 0.0207(17) 0.0181(16) 0.053(2) 0.0127(15) 0.0023(15) 0.0029(13)
C60 0.044(3) 0.046(3) 0.122(5) 0.014(3) -0.006(3) 0.004(2)
C62 0.194(8) 0.135(6) 0.086(5) 0.062(4) 0.025(5) 0.052(5)
C61 0.074(4) 0.106(5) 0.086(4) 0.004(4) 0.017(3) 0.009(3)
O13 0.070(3) 0.061(3) 0.335(8) 0.063(4) -0.005(4) 0.001(2)
C63 0.0230(16) 0.0200(15) 0.0243(16) 0.0115(13) 0.0063(13) 0.0010(12)
O14 0.059(2) 0.126(3) 0.149(4) 0.052(3) -0.003(2) 0.021(2)
O15 0.141(4) 0.109(3) 0.124(4) 0.047(3) 0.036(3) 0.022(3)
O16 0.640(19) 0.193(7) 0.271(9) 0.120(7) 0.241(11) 0.266(10)

loop_
_atom_type_symbol
_atom_type_description
_atom_type_scat_dispersion_real
_atom_type_scat_dispersion_imag
_atom_type_scat_source
C C 0.0033 0.0016 'International Tables Vol C Tables 4.2.6.8 and 6.1.1.4'
H H 0.0000 0.0000 'International Tables Vol C Tables 4.2.6.8 and 6.1.1.4'
N N 0.0061 0.0033 'International Tables Vol C Tables 4.2.6.8 and 6.1.1.4'
O O 0.0106 0.0060 'International Tables Vol C Tables 4.2.6.8 and 6.1.1.4'

loop_
_geom_angle_atom_site_label_1
_geom_angle_atom_site_label_2
_geom_angle_atom_site_label_3
_geom_angle
C1 N1 C4 114.9(2)
C3 N2 C2 117.5(2)
C30 C29 C28 120.6(3)
C30 C29 H29 119.7
C28 C29 H29 119.7
O9 C26 C25 116.4(2)
O9 C26 C27 124.0(3)
C25 C26 C27 119.5(3)
C4 O2 C13 118.1(2)
C18 O6 C20 117.8(2)
C1 O1 C5 117.1(2)
C6 O3 C11 117.0(2)
C14 O5 C19 118.0(2)
C10 O4 C12 116.7(2)
C21 N3 C24 114.6(2)
C23 N4 C22 116.6(3)
C24 O8 C33 120.2(2)
C21 O7 C25 118.0(2)
C30 O10 C32 117.3(2)
C34 O11 C38 115.5(2)
C63 O12 C39 118.0(2)
C26 O9 C31 116.9(2)
N2 C2 C1 120.2(3)
N2 C2 H2 119.9
C1 C2 H2 119.9
C6 C5 C10 120.2(3)
C6 C5 O1 121.3(3)
C10 C5 O1 118.4(3)
C9 C8 C7 118.5(3)
C9 C8 C40 121.1(3)
C7 C8 C40 120.3(2)
N1 C4 O2 119.9(2)
N1 C4 C3 123.4(3)
O2 C4 C3 116.7(2)
O4 C10 C9 125.0(3)
O4 C10 C5 114.8(3)
C9 C10 C5 120.2(3)
C6 C7 C8 121.2(3)
C6 C7 H7 119.4
C8 C7 H7 119.4
C10 C9 C8 120.3(3)
C10 C9 H9 119.9
C8 C9 H9 119.9
N2 C3 C4 120.1(3)
N2 C3 H3 119.9
C4 C3 H3 119.9
O3 C6 C5 115.9(2)
O3 C6 C7 124.5(3)
C5 C6 C7 119.6(3)
N1 C1 O1 119.4(2)
N1 C1 C2 123.8(3)
O1 C1 C2 116.8(2)
O4 C12 H12A 109.5
O4 C12 H12B 109.5
H12A C12 H12B 109.5
O4 C12 H12C 109.5
H12A C12 H12C 109.5
H12B C12 H12C 109.5
O3 C11 H11A 109.5
O3 C11 H11B 109.5
H11A C11 H11B 109.5
O3 C11 H11C 109.5
H11A C11 H11C 109.5
H11B C11 H11C 109.5
C18 C13 C14 120.5(3)
C18 C13 O2 120.5(3)
C14 C13 O2 118.8(3)
C14 C15 C16 120.6(3)
C14 C15 H15 119.7
C16 C15 H15 119.7
C18 C17 C16 120.3(3)
C18 C17 H17 119.9
C16 C17 H17 119.9
O5 C14 C15 124.9(3)
O5 C14 C13 115.4(2)
C15 C14 C13 119.7(3)
C15 C16 C17 119.2(3)
C15 C16 C50 119.0(3)
C17 C16 C50 121.8(3)
O6 C18 C13 115.2(3)
O6 C18 C17 125.2(3)
C13 C18 C17 119.7(3)
O5 C19 H19A 109.5
O5 C19 H19B 109.5
H19A C19 H19B 109.5
O5 C19 H19C 109.5
H19A C19 H19C 109.5
H19B C19 H19C 109.5
O6 C20 H20A 109.5
O6 C20 H20B 109.5
H20A C20 H20B 109.5
O6 C20 H20C 109.5
H20A C20 H20C 109.5
H20B C20 H20C 109.5
C34 C35 C36 120.8(3)
C34 C35 H35 119.6
C36 C35 H35 119.6
C35 C36 C37 118.7(2)
C35 C36 C44 121.5(2)
C37 C36 C44 119.8(2)
C28 C27 C26 120.9(3)
C28 C27 H27 119.6
C26 C27 H27 119.6
C34 C33 C63 120.0(2)
C34 C33 O8 120.9(3)
C63 C33 O8 118.8(2)
O11 C34 C33 115.6(2)
O11 C34 C35 124.1(3)
C33 C34 C35 120.2(3)
C26 C25 C30 120.7(2)
C26 C25 O7 118.0(3)
C30 C25 O7 121.1(3)
C63 C37 C36 120.5(3)
C63 C37 H37 119.7
C36 C37 H37 119.7
N3 C21 O7 120.1(2)
N3 C21 C22 123.5(3)
O7 C21 C22 116.4(3)
C27 C28 C29 118.7(3)
C27 C28 C54 120.2(3)
C29 C28 C54 120.8(2)
N4 C23 C24 120.5(3)
N4 C23 H23 119.8
C24 C23 H23 119.8
O10 C30 C25 115.8(2)
O10 C30 C29 124.7(3)
C25 C30 C29 119.5(3)
N4 C22 C21 121.2(3)
N4 C22 H22 119.4
C21 C22 H22 119.4
N3 C24 O8 120.4(2)
N3 C24 C23 123.6(3)
O8 C24 C23 116.0(2)
O11 C38 H38A 109.5
O11 C38 H38B 109.5
H38A C38 H38B 109.5
O11 C38 H38C 109.5
H38A C38 H38C 109.5
H38B C38 H38C 109.5
O12 C39 H39A 109.5
O12 C39 H39B 109.5
H39A C39 H39B 109.5
O12 C39 H39C 109.5
H39A C39 H39C 109.5
H39B C39 H39C 109.5
O9 C31 H31A 109.5
O9 C31 H31B 109.5
H31A C31 H31B 109.5
O9 C31 H31C 109.5
H31A C31 H31C 109.5
H31B C31 H31C 109.5
O10 C32 H32A 109.5
O10 C32 H32B 109.5
H32A C32 H32B 109.5
O10 C32 H32C 109.5
H32A C32 H32C 109.5
H32B C32 H32C 109.5
C44 C45 C40 112.4(2)
C44 C45 H45A 109.1
C40 C45 H45A 109.1
C44 C45 H45B 109.1
C40 C45 H45B 109.1
H45A C45 H45B 107.9
C49 C47 C48 110.3(2)
C49 C47 C46 109.2(2)
C48 C47 C46 109.9(2)
C49 C47 H47 109.2
C48 C47 H47 109.2
C46 C47 H47 109.2
C36 C44 C43 112.8(2)
C36 C44 C45 108.5(2)
C43 C44 C45 108.0(2)
C36 C44 C48 110.9(2)
C43 C44 C48 108.3(2)
C45 C44 C48 108.2(2)
C42 C49 C47 109.2(2)
C42 C49 H49A 109.8
C47 C49 H49A 109.8
C42 C49 H49B 109.8
C47 C49 H49B 109.8
H49A C49 H49B 108.3
C8 C40 C46 113.0(2)
C8 C40 C41 108.5(2)
C46 C40 C41 107.8(2)
C8 C40 C45 111.0(2)
C46 C40 C45 108.2(2)
C41 C40 C45 108.2(2)
C47 C46 C40 110.6(2)
C47 C46 H46A 109.5
C40 C46 H46A 109.5
C47 C46 H46B 109.5
C40 C46 H46B 109.5
H46A C46 H46B 108.1
C47 C48 C44 110.1(2)
C47 C48 H48A 109.6
C44 C48 H48A 109.6
C47 C48 H48B 109.6
C44 C48 H48B 109.6
H48A C48 H48B 108.2
C44 C43 C42 110.8(2)
C44 C43 H43A 109.5
C42 C43 H43A 109.5
C44 C43 H43B 109.5
C42 C43 H43B 109.5
H43A C43 H43B 108.1
C49 C42 C41 109.6(2)
C49 C42 C43 109.5(2)
C41 C42 C43 109.5(2)
C49 C42 H42 109.4
C41 C42 H42 109.4
C43 C42 H42 109.4
C42 C41 C40 110.5(2)
C42 C41 H41A 109.6
C40 C41 H41A 109.6
C42 C41 H41B 109.6
C40 C41 H41B 109.6
H41A C41 H41B 108.1
C54 C55 C50 112.1(2)
C54 C55 H55A 109.2
C50 C55 H55A 109.2
C54 C55 H55B 109.2
C50 C55 H55B 109.2
H55A C55 H55B 107.9
C16 C50 C57 110.6(2)
C16 C50 C51 112.6(2)
C57 C50 C51 108.0(2)
C16 C50 C55 109.1(2)
C57 C50 C55 108.6(2)
C51 C50 C55 107.8(2)
C56 C59 C54 110.8(2)
C56 C59 H59A 109.5
C54 C59 H59A 109.5
C56 C59 H59B 109.5
C54 C59 H59B 109.5
H59A C59 H59B 108.1
C52 C51 C50 111.1(2)
C52 C51 H51A 109.4
C50 C51 H51A 109.4
C52 C51 H51B 109.4
C50 C51 H51B 109.4
H51A C51 H51B 108.0
C56 C57 C50 110.2(2)
C56 C57 H57A 109.6
C50 C57 H57A 109.6
C56 C57 H57B 109.6
C50 C57 H57B 109.6
H57A C57 H57B 108.1
C28 C54 C53 108.0(2)
C28 C54 C55 112.3(2)
C53 C54 C55 108.4(2)
C28 C54 C59 112.1(2)
C53 C54 C59 107.7(2)
C55 C54 C59 108.2(2)
C58 C56 C59 109.0(2)
C58 C56 C57 110.7(3)
C59 C56 C57 109.9(2)
C58 C56 H56 109.1
C59 C56 H56 109.1
C57 C56 H56 109.1
C52 C53 C54 110.7(2)
C52 C53 H53A 109.5
C54 C53 H53A 109.5
C52 C53 H53B 109.5
C54 C53 H53B 109.5
H53A C53 H53B 108.1
C56 C58 C52 108.6(2)
C56 C58 H58A 110.0
C52 C58 H58A 110.0
C56 C58 H58B 110.0
C52 C58 H58B 110.0
H58A C58 H58B 108.3
C51 C52 C53 109.4(2)
C51 C52 C58 109.6(3)
C53 C52 C58 109.5(3)
C51 C52 H52 109.4
C53 C52 H52 109.4
C58 C52 H52 109.4
O13 C60 C61 125.5(7)
O13 C60 C62 125.4(7)
C61 C60 C62 109.1(5)
C60 C62 H62A 109.5
C60 C62 H62B 109.5
H62A C62 H62B 109.5
C60 C62 H62C 109.5
H62A C62 H62C 109.5
H62B C62 H62C 109.5
C60 C61 H61A 109.5
C60 C61 H61B 109.5
H61A C61 H61B 109.5
C60 C61 H61C 109.5
H61A C61 H61C 109.5
H61B C61 H61C 109.5
O12 C63 C33 115.7(2)
O12 C63 C37 124.4(3)
C33 C63 C37 119.8(3)

loop_
_geom_bond_atom_site_label_1
_geom_bond_atom_site_label_2
_geom_bond_distance
N1 C1 1.325(4)
N1 C4 1.333(3)
N2 C3 1.337(4)
N2 C2 1.343(4)
C29 C30 1.398(4)
C29 C28 1.401(4)
C29 H29 0.9500
C26 O9 1.368(3)
C26 C25 1.386(4)
C26 C27 1.396(4)
O2 C4 1.363(3)
O2 C13 1.405(3)
O6 C18 1.364(3)
O6 C20 1.433(4)
O1 C1 1.368(3)
O1 C5 1.406(3)
O3 C6 1.378(3)
O3 C11 1.418(4)
O5 C14 1.373(3)
O5 C19 1.428(4)
O4 C10 1.373(3)
O4 C12 1.414(4)
N3 C21 1.327(4)
N3 C24 1.328(4)
N4 C23 1.335(4)
N4 C22 1.339(4)
O8 C24 1.376(3)
O8 C33 1.394(3)
O7 C21 1.372(3)
O7 C25 1.404(3)
O10 C30 1.367(3)
O10 C32 1.425(4)
O11 C34 1.371(3)
O11 C38 1.421(3)
O12 C63 1.368(3)
O12 C39 1.432(4)
O9 C31 1.432(4)
C2 C1 1.380(4)
C2 H2 0.9500
C5 C6 1.379(4)
C5 C10 1.394(4)
C8 C9 1.399(4)
C8 C7 1.400(4)
C8 C40 1.534(4)
C4 C3 1.388(4)
C10 C9 1.388(4)
C7 C6 1.388(4)
C7 H7 0.9500
C9 H9 0.9500
C3 H3 0.9500
C12 H12A 0.9800
C12 H12B 0.9800
C12 H12C 0.9800
C11 H11A 0.9800
C11 H11B 0.9800
C11 H11C 0.9800
C13 C18 1.392(4)
C13 C14 1.394(4)
C15 C14 1.389(4)
C15 C16 1.402(4)
C15 H15 0.9500
C17 C18 1.397(4)
C17 C16 1.403(4)
C17 H17 0.9500
C16 C50 1.538(4)
C19 H19A 0.9800
C19 H19B 0.9800
C19 H19C 0.9800
C20 H20A 0.9800
C20 H20B 0.9800
C20 H20C 0.9800
C35 C34 1.393(4)
C35 C36 1.393(4)
C35 H35 0.9500
C36 C37 1.407(4)
C36 C44 1.533(4)
C27 C28 1.395(4)
C27 H27 0.9500
C33 C34 1.387(4)
C33 C63 1.392(4)
C25 C30 1.387(4)
C37 C63 1.395(4)
C37 H37 0.9500
C21 C22 1.375(4)
C28 C54 1.536(4)
C23 C24 1.387(4)
C23 H23 0.9500
C22 H22 0.9500
C38 H38A 0.9800
C38 H38B 0.9800
C38 H38C 0.9800
C39 H39A 0.9800
C39 H39B 0.9800
C39 H39C 0.9800
C31 H31A 0.9800
C31 H31B 0.9800
C31 H31C 0.9800
C32 H32A 0.9800
C32 H32B 0.9800
C32 H32C 0.9800
C45 C44 1.546(4)
C45 C40 1.550(4)
C45 H45A 0.9900
C45 H45B 0.9900
C47 C49 1.531(4)
C47 C48 1.536(4)
C47 C46 1.538(4)
C47 H47 1.0000
C44 C43 1.540(4)
C44 C48 1.549(4)
C49 C42 1.524(4)
C49 H49A 0.9900
C49 H49B 0.9900
C40 C46 1.544(4)
C40 C41 1.547(4)
C46 H46A 0.9900
C46 H46B 0.9900
C48 H48A 0.9900
C48 H48B 0.9900
C43 C42 1.544(4)
C43 H43A 0.9900
C43 H43B 0.9900
C42 C41 1.537(4)
C42 H42 1.0000
C41 H41A 0.9900
C41 H41B 0.9900
C55 C54 1.542(4)
C55 C50 1.551(4)
C55 H55A 0.9900
C55 H55B 0.9900
C50 C57 1.541(4)
C50 C51 1.543(4)
C59 C56 1.531(4)
C59 C54 1.552(4)
C59 H59A 0.9900
C59 H59B 0.9900
C51 C52 1.533(4)
C51 H51A 0.9900
C51 H51B 0.9900
C57 C56 1.537(4)
C57 H57A 0.9900
C57 H57B 0.9900
C54 C53 1.538(4)
C56 C58 1.523(5)
C56 H56 1.0000
C53 C52 1.535(4)
C53 H53A 0.9900
C53 H53B 0.9900
C58 C52 1.543(5)
C58 H58A 0.9900
C58 H58B 0.9900
C52 H52 1.0000
C60 O13 1.134(6)
C60 C61 1.470(7)
C60 C62 1.520(8)
C62 H62A 0.9800
C62 H62B 0.9800
C62 H62C 0.9800
C61 H61A 0.9800
C61 H61B 0.9800
C61 H61C 0.9800
